data_2200373
loop_
_publ_author_name
'Salami, Tolulope O.'
'Zavalij, Peter Y.'
'Oliver, Scott R. J.'

_publ_section_title
;
 BING-2: a layered tin--oxalate potassium fluoride, KSn(C~2~O~4~)F
;
_journal_issue 7
_journal_name_full 'Acta Crystallographica Section E'
_journal_page_first i49
_journal_page_last i51
_journal_paper_doi 10.1107/S1600536801008959
_journal_volume 57
_journal_year 2001
_chemical_formula_iupac '[Sn (C2 O4)] K F'
_chemical_formula_structural 'Sn (C2 O4) K F'
_chemical_formula_sum 'C2 F K O4 Sn'
_chemical_formula_weight 264.81
_chemical_name_systematic
;
Tin(II) oxalate potassium fluoride
;
_space_group_IT_number 14
_symmetry_cell_setting monoclinic
_symmetry_space_group_name_Hall '-P 2ybc'
_symmetry_space_group_name_H-M 'P 1 21/c 1'
_cell_angle_alpha 90.00
_cell_angle_beta 111.6000(10)
_cell_angle_gamma 90.00
_cell_formula_units_Z 4
_cell_length_a 8.0692(5)
_cell_length_b 9.5398(6)
_cell_length_c 7.7245(4)
_cell_measurement_reflns_used 4624
_cell_measurement_temperature 273(2)
_cell_measurement_theta_max 63
_cell_measurement_theta_min 5
_cell_volume 552.86(6)
_computing_cell_refinement 'SAINT (Bruker, 1999)'
_computing_data_collection 'SMART (Bruker, 1999)'
_computing_data_reduction SAINT
_computing_molecular_graphics 'ORTEP-3 (Farrugia, 1997) and ATOMS (Dowty, 1999)'
_computing_publication_material SHELXL97
_computing_structure_refinement 'SHELXL97 (Sheldrick, 1997)'
_computing_structure_solution 'SHELXS97 (Sheldrick, 1990)'
_diffrn_ambient_temperature 273(2)
_diffrn_measured_fraction_theta_full .996
_diffrn_measured_fraction_theta_max .996
_diffrn_measurement_device 'CCD area-detector'
_diffrn_measurement_method \w
_diffrn_radiation_monochromator graphite
_diffrn_radiation_source 'fine-focus sealed tube'
_diffrn_radiation_type MoK\a
_diffrn_radiation_wavelength .71073
_diffrn_reflns_av_R_equivalents .0394
_diffrn_reflns_av_sigmaI/netI .0259
_diffrn_reflns_limit_h_max 11
_diffrn_reflns_limit_h_min -11
_diffrn_reflns_limit_k_max 13
_diffrn_reflns_limit_k_min -13
_diffrn_reflns_limit_l_max 11
_diffrn_reflns_limit_l_min -11
_diffrn_reflns_number 10746
_diffrn_reflns_theta_full 30.50
_diffrn_reflns_theta_max 30.50
_diffrn_reflns_theta_min 2.71
_diffrn_standards_decay_% -.07
_exptl_absorpt_coefficient_mu 5.328
_exptl_absorpt_correction_T_max .808
_exptl_absorpt_correction_T_min .658
_exptl_absorpt_correction_type multi-scan
_exptl_absorpt_process_details '(SADABS; Sheldrick, 1996)'
_exptl_crystal_colour colorless
_exptl_crystal_density_diffrn 3.181
_exptl_crystal_density_method 'not measured'
_exptl_crystal_description plate
_exptl_crystal_F_000 488
_exptl_crystal_size_max .11
_exptl_crystal_size_mid .10
_exptl_crystal_size_min .04
_refine_diff_density_max .753
_refine_diff_density_min -.447
_refine_ls_extinction_method none
_refine_ls_goodness_of_fit_ref 1.059
_refine_ls_matrix_type full
_refine_ls_number_parameters 82
_refine_ls_number_reflns 1685
_refine_ls_number_restraints 0
_refine_ls_restrained_S_all 1.059
_refine_ls_R_factor_all .0331
_refine_ls_R_factor_gt .0254
_refine_ls_shift/su_max .001
_refine_ls_shift/su_mean .000
_refine_ls_structure_factor_coef Fsqd
_refine_ls_weighting_details 'w = 1/[\s^2^(Fo^2^)+(0.0288P)^2^+0.1128P] where P = (Fo^2^+2Fc^2^)/3'
_refine_ls_weighting_scheme calc
_refine_ls_wR_factor_ref .0592
_reflns_number_gt 1443
_reflns_number_total 1685
_reflns_threshold_expression I>2\s(I)
_cod_data_source_file br6015.cif
_cod_data_source_block I
_cod_original_sg_symbol_H-M 'P 21/c'
_cod_database_code 2200373
_cod_database_fobs_code 2200373

loop_
_symmetry_equiv_pos_as_xyz
'x, y, z'
'-x, y+1/2, -z+1/2'
'-x, -y, -z'
'x, -y-1/2, z-1/2'

loop_
_atom_site_label
_atom_site_fract_x
_atom_site_fract_y
_atom_site_fract_z
_atom_site_U_iso_or_equiv
_atom_site_adp_type
_atom_site_calc_flag
_atom_site_refinement_flags
_atom_site_occupancy
_atom_site_disorder_assembly
_atom_site_disorder_group
_atom_site_type_symbol
Sn1 .86411(3) .81285(2) .49210(3) .02678(8) Uani d . 1 . . Sn
K1 .39785(10) .82173(7) .59318(9) .03195(15) Uani d . 1 . . K
F1 .6033(3) .8618(2) .3982(3) .0390(4) Uani d . 1 . . F
O1 .8055(3) .6245(2) .3074(3) .0327(5) Uani d . 1 . . O
O2 .7907(3) .3916(2) .3044(3) .0337(5) Uani d . 1 . . O
O3 .7898(3) .6360(2) .6399(3) .0330(5) Uani d . 1 . . O
O4 .7184(4) .4100(2) .6296(3) .0405(6) Uani d . 1 . . O
C1 .7884(4) .5046(3) .3763(4) .0234(5) Uani d . 1 . . C
C2 .7617(4) .5140(3) .5653(4) .0256(6) Uani d . 1 . . C

loop_
_atom_site_aniso_label
_atom_site_aniso_U_11
_atom_site_aniso_U_22
_atom_site_aniso_U_33
_atom_site_aniso_U_12
_atom_site_aniso_U_13
_atom_site_aniso_U_23
Sn1 .03053(13) .01964(11) .03241(12) -.00227(8) .01424(9) -.00087(8)
K1 .0423(4) .0284(3) .0310(3) -.0060(3) .0204(3) -.0041(3)
F1 .0317(10) .0521(12) .0368(10) .0048(9) .0167(8) .0045(9)
O1 .0564(15) .0221(11) .0244(10) -.0029(10) .0204(10) .0007(8)
O2 .0496(14) .0218(11) .0350(11) -.0027(10) .0218(10) -.0073(8)
O3 .0579(16) .0205(10) .0283(10) -.0078(10) .0251(10) -.0058(8)
O4 .0742(18) .0224(12) .0334(11) -.0091(11) .0297(12) .0000(9)
C1 .0256(14) .0236(14) .0221(12) .0024(11) .0101(11) .0014(10)
C2 .0327(16) .0223(14) .0234(12) -.0044(12) .0122(12) -.0017(10)

loop_
_atom_type_symbol
_atom_type_description
_atom_type_scat_dispersion_real
_atom_type_scat_dispersion_imag
_atom_type_scat_source
C C .0033 .0016 'International Tables Vol C Tables 4.2.6.8 and 6.1.1.4'
O O .0106 .0060 'International Tables Vol C Tables 4.2.6.8 and 6.1.1.4'
F F .0171 .0103 'International Tables Vol C Tables 4.2.6.8 and 6.1.1.4'
K K .2009 .2494 'International Tables Vol C Tables 4.2.6.8 and 6.1.1.4'
Sn Sn -.6537 1.4246 'International Tables Vol C Tables 4.2.6.8 and 6.1.1.4'

loop_
_geom_angle_atom_site_label_1
_geom_angle_atom_site_label_2
_geom_angle_atom_site_label_3
_geom_angle_site_symmetry_1
_geom_angle_site_symmetry_3
_geom_angle
_geom_angle_publ_flag
F1 Sn1 O1 . . 90.50(9) yes
F1 Sn1 O3 . . 85.28(9) yes
O1 Sn1 O3 . . 71.68(7) yes
F1 Sn1 O3 . 4_575 76.83(7) ?
O1 Sn1 O3 . 4_575 64.60(7) ?
O3 Sn1 O3 . 4_575 132.15(8) ?
F1 Sn1 O1 . 4_576 76.57(7) ?
O1 Sn1 O1 . 4_576 133.19(7) ?
O3 Sn1 O1 . 4_576 62.65(7) ?
O3 Sn1 O1 4_575 4_576 147.81(7) ?
F1 Sn1 O2 . 3_766 154.09(7) ?
O1 Sn1 O2 . 3_766 76.77(7) ?
O3 Sn1 O2 . 3_766 69.39(7) ?
O3 Sn1 O2 4_575 3_766 116.03(6) ?
O1 Sn1 O2 4_576 3_766 95.65(6) ?
F1 K1 O4 . 3_666 84.30(7) ?
F1 K1 O4 . 2_656 149.18(7) ?
O4 K1 O4 3_666 2_656 126.51(9) ?
F1 K1 O2 . 3_666 141.16(7) ?
O4 K1 O2 3_666 3_666 60.01(6) ?
O4 K1 O2 2_656 3_666 68.34(7) ?
F1 K1 F1 . 4_576 104.94(7) ?
O4 K1 F1 3_666 4_576 89.11(7) ?
O4 K1 F1 2_656 4_576 79.11(6) ?
O2 K1 F1 3_666 4_576 62.95(6) ?
F1 K1 O2 . 2_655 64.35(6) ?
O4 K1 O2 3_666 2_655 66.69(7) ?
O4 K1 O2 2_656 2_655 122.93(7) ?
O2 K1 O2 3_666 2_655 109.21(8) ?
F1 K1 O2 4_576 2_655 153.76(6) ?
F1 K1 F1 . 3_676 82.88(6) ?
O4 K1 F1 3_666 3_676 144.65(7) ?
O4 K1 F1 2_656 3_676 70.97(6) ?
O2 K1 F1 3_666 3_676 135.08(6) ?
F1 K1 F1 4_576 3_676 126.04(4) ?
O2 K1 F1 2_655 3_676 78.07(6) ?
F1 K1 O1 . 4_576 61.39(6) ?
O4 K1 O1 3_666 4_576 120.87(7) ?
O4 K1 O1 2_656 4_576 97.50(7) ?
O2 K1 O1 3_666 4_576 122.65(7) ?
F1 K1 O1 4_576 4_576 59.80(6) ?
O2 K1 O1 2_655 4_576 123.39(6) ?
F1 K1 O1 3_676 4_576 80.54(6) ?
Sn1 F1 K1 . . 123.54(9) ?
Sn1 F1 K1 . 4_575 111.13(8) ?
K1 F1 K1 . 4_575 94.84(6) ?
Sn1 F1 K1 . 3_676 103.61(8) ?
K1 F1 K1 . 3_676 97.12(6) ?
K1 F1 K1 4_575 3_676 127.81(7) ?
C1 O1 Sn1 . . 118.67(16) ?
C1 O1 K1 . 4_575 96.45(18) ?
Sn1 O1 K1 . 4_575 98.04(8) ?
C1 O2 K1 . 3_666 114.24(18) ?
C1 O2 K1 . 2_645 125.83(19) ?
K1 O2 K1 3_666 2_645 90.25(6) ?
C2 O3 Sn1 . . 119.45(17) ?
C2 O4 K1 . 3_666 118.96(18) ?
C2 O4 K1 . 2_646 142.55(19) ?
K1 O4 K1 3_666 2_646 96.03(7) ?
O2 C1 O1 . . 125.2(2) ?
O2 C1 C2 . . 120.7(2) ?
O1 C1 C2 . . 114.1(2) ?
O4 C2 O3 . . 126.0(3) ?
O4 C2 C1 . . 119.7(2) ?
O3 C2 C1 . . 114.3(2) ?

loop_
_geom_bond_atom_site_label_1
_geom_bond_atom_site_label_2
_geom_bond_site_symmetry_2
_geom_bond_distance
_geom_bond_publ_flag
Sn1 F1 . 2.0122(19) yes
Sn1 O1 . 2.234(2) yes
Sn1 O3 . 2.239(2) yes
Sn1 O3 4_575 2.608(2) yes
Sn1 O1 4_576 2.714(2) yes
Sn1 O2 3_766 3.288(2) yes
K1 F1 . 2.6461(19) yes
K1 O4 3_666 2.746(2) yes
K1 O4 2_656 2.767(2) ?
K1 O2 3_666 2.823(2) yes
K1 F1 4_576 2.913(2) ?
K1 O2 2_655 2.958(2) ?
K1 F1 3_676 3.020(2) ?
K1 O1 4_576 3.133(3) ?
F1 K1 4_575 2.913(2) ?
F1 K1 3_676 3.020(2) ?
O1 C1 . 1.290(3) yes
O1 K1 4_575 3.133(3) ?
O2 C1 . 1.216(3) yes
O2 K1 3_666 2.823(2) ?
O2 K1 2_645 2.958(2) ?
O3 C2 . 1.281(3) yes
O4 C2 . 1.217(3) yes
O4 K1 3_666 2.746(2) ?
O4 K1 2_646 2.767(2) ?
C1 C2 . 1.555(4) yes

loop_
_geom_torsion_atom_site_label_1
_geom_torsion_atom_site_label_2
_geom_torsion_atom_site_label_3
_geom_torsion_atom_site_label_4
_geom_torsion
_geom_torsion_publ_flag
O1 C1 C2 O3 -11.0(4) yes
O1 C1 C2 O4 169.3(3) yes
O2 C1 C2 O3 169.5(3) yes
O2 C1 C2 O4 -10.1(4) yes
